data_4331600
loop_
_publ_author_name
'C\'ecile Barthes'
'Christine Lepetit'
'Yves Canac'
'Carine Duhayon'
'Davit Zargarian'
'Remi Chauvin'

_publ_contact_author_address
; 
LCC-CNRS ou Laboratoire de Chimie de Coordination du CNRS
205 route de Narbonne
BP 44099
31077 TOULOUSE CEDEX 4
;
_publ_contact_author_email canac@lcc-toulouse.fr
_publ_contact_author_name 'Yves Canac'
_publ_section_title
;
 P(CH)P Pincer Rhodium(I) Complexes: The Key Role of Electron-Poor
 Imidazoliophosphine Extremities
;
_journal_name_full 'Inorganic Chemistry'
_journal_page_first 48
_journal_page_last 58
_journal_paper_doi 10.1021/ic3006508
_journal_volume 52
_journal_year 2013
_chemical_formula_moiety 'C38 H34 N4 P2, 2(C F3 O3 S)'
_chemical_formula_sum 'C40 H34 F6 N4 O6 P2 S2'
_chemical_formula_weight 906.80
_space_group_IT_number 15
_symmetry_cell_setting monoclinic
_symmetry_space_group_name_Hall '-C 2yc'
_symmetry_space_group_name_H-M 'C 1 2/c 1'
_atom_sites_solution_hydrogens geom
_atom_sites_solution_primary direct
_cell_angle_alpha 90
_cell_angle_beta 116.15(3)
_cell_angle_gamma 90
_cell_formula_units_Z 4
_cell_length_a 15.633(3)
_cell_length_b 22.942(5)
_cell_length_c 14.911(3)
_cell_measurement_reflns_used 8604
_cell_measurement_temperature 180
_cell_measurement_theta_max 26
_cell_measurement_theta_min 2
_cell_volume 4800(2)
_computing_cell_refinement 'Apex2 (Bruker AXS, 2006)'
_computing_data_collection 'Apex2 (Bruker AXS, 2006)'
_computing_data_reduction 'Apex2 (Bruker AXS, 2006)'
_computing_molecular_graphics 'CAMERON (Watkin et al., 1996)'
_computing_publication_material 'CRYSTALS (Betteridge et al., 2003)'
_computing_structure_refinement 'CRYSTALS (Betteridge et al., 2003)'
_computing_structure_solution 'SIR92 (Altomare et al., 1994)'
_diffrn_ambient_temperature 180
_diffrn_measured_fraction_theta_full 0.996
_diffrn_measured_fraction_theta_max 0.951
_diffrn_measurement_device 'Bruker Kappa Apex2'
_diffrn_measurement_device_type Area
_diffrn_measurement_method '\f & \w scans'
_diffrn_radiation_monochromator graphite
_diffrn_radiation_type 'Mo K\a'
_diffrn_radiation_wavelength 0.71073
_diffrn_reflns_av_R_equivalents 0.0659
_diffrn_reflns_limit_h_max 20
_diffrn_reflns_limit_h_min -22
_diffrn_reflns_limit_k_max 33
_diffrn_reflns_limit_k_min 0
_diffrn_reflns_limit_l_max 21
_diffrn_reflns_limit_l_min 0
_diffrn_reflns_number 22578
_diffrn_reflns_theta_full 26.274
_diffrn_reflns_theta_max 31.279
_diffrn_reflns_theta_min 1.701
_diffrn_standards_number 0
_exptl_absorpt_coefficient_mu 0.246
_exptl_absorpt_correction_T_max 0.95
_exptl_absorpt_correction_T_min 0.89
_exptl_absorpt_correction_type multi-scan
_exptl_absorpt_process_details 'Blessing, acta cryst. (1995), a51, 33-38'
_exptl_crystal_colour colorless
_exptl_crystal_density_diffrn 1.255
_exptl_crystal_description block
_exptl_crystal_F_000 1864
_exptl_crystal_size_max 0.25
_exptl_crystal_size_mid 0.25
_exptl_crystal_size_min 0.20
_refine_diff_density_max 0.99
_refine_diff_density_min -0.67
_refine_ls_extinction_method none
_refine_ls_goodness_of_fit_ref 1.0681
_refine_ls_hydrogen_treatment constr
_refine_ls_matrix_type full
_refine_ls_number_parameters 266
_refine_ls_number_reflns 4905
_refine_ls_number_restraints 20
_refine_ls_R_factor_all 0.1414
_refine_ls_R_factor_gt 0.1191
_refine_ls_shift/su_max 0.000312
_refine_ls_structure_factor_coef F
_refine_ls_weighting_details
;
 Method, part 1, Chebychev polynomial, (Watkin, 1994, Prince, 1982) 
 [weight] = 1.0/[A~0~*T~0~(x)+A~1~*T~1~(x) ... +A~n-1~]*T~n-1~(x)] 
 where A~i~ are the Chebychev coefficients listed below and x= Fcalc/Fmax 
 Method = Robust Weighting (Prince, 1982) 
 W = [weight] * [1-(deltaF/6*sigmaF)^2^]^2^ 
 A~i~ are: 
 1.60 0.707 0.896 
;
_refine_ls_weighting_scheme calc
_refine_ls_wR_factor_all 0.1220
_refine_ls_wR_factor_gt 0.1093
_refine_ls_wR_factor_ref 0.1073
_reflns_limit_h_max 20
_reflns_limit_h_min -22
_reflns_limit_k_max 33
_reflns_limit_k_min 0
_reflns_limit_l_max 21
_reflns_limit_l_min 0
_reflns_number_gt 5425
_reflns_number_total 7462
_reflns_threshold_expression I>2.0\s(I)
_oxford_refine_ls_r_factor_ref 0.1134
_oxford_reflns_number_all 7434
_oxford_reflns_threshold_expression_ref I>3.0\s(I)
_cod_data_source_file ic3006508_si_002_2.cif
_cod_data_source_block cpd3
_cod_original_sg_symbol_H-M 'C 2/c '
_cod_database_code 4331600

loop_
_symmetry_equiv_pos_as_xyz
x,y,z
-x,-y,-z
x+1/2,y+1/2,z
-x+1/2,-y+1/2,-z
x,-y,z+1/2
-x,y,-z+1/2
x+1/2,-y+1/2,z+1/2
-x+1/2,y+1/2,-z+1/2

loop_
_atom_site_label
_atom_site_type_symbol
_atom_site_fract_x
_atom_site_fract_y
_atom_site_fract_z
_atom_site_U_iso_or_equiv
_atom_site_occupancy
_atom_site_adp_type
_atom_site_refinement_flags_posn
_atom_site_refinement_flags_adp
P1 P 1.12448(7) 0.43851(5) 0.54786(7) 0.0372 1.0000 Uani . .
N1 N 1.2593(2) 0.35106(14) 0.5423(2) 0.0305 1.0000 Uani . .
N2 N 1.1516(2) 0.37869(13) 0.3985(2) 0.0265 1.0000 Uani . .
C1 C 1.1861(2) 0.38935(16) 0.4987(3) 0.0279 1.0000 Uani . .
C2 C 1.2705(3) 0.31845(17) 0.4719(3) 0.0346 1.0000 Uani . .
C3 C 1.2021(3) 0.33540(17) 0.3809(3) 0.0314 1.0000 Uani . .
C4 C 1.0744(2) 0.40986(15) 0.3227(2) 0.0256 1.0000 Uani . .
C5 C 1.0757(3) 0.46988(16) 0.3227(3) 0.0324 1.0000 Uani . .
C6 C 1.000000(7) 0.5008(2) 0.250000(7) 0.0355 1.0000 Uani S T
C7 C 1.000000(7) 0.3788(2) 0.250000(7) 0.0244 1.0000 Uani S T
C8 C 1.3215(3) 0.3454(2) 0.6507(3) 0.0477 1.0000 Uani . .
C9 C 1.1493(3) 0.4064(2) 0.6674(3) 0.0449 1.0000 Uani . .
C10 C 1.0912(6) 0.3656(4) 0.6638(8) 0.0474 0.5000 Uani . .
C11 C 1.1005(7) 0.3413(4) 0.7553(8) 0.0566 0.5000 Uani . .
C12 C 1.1663(7) 0.3650(4) 0.8447(8) 0.0544 0.5000 Uani . .
C13 C 1.2269(8) 0.4120(4) 0.8483(11) 0.0418 0.5000 Uani . .
C14 C 1.2169(9) 0.4339(5) 0.7610(14) 0.0402 0.5000 Uani . .
C15 C 1.2007(3) 0.50297(18) 0.5813(3) 0.0371 1.0000 Uani . .
C16 C 1.2934(3) 0.5056(2) 0.5902(3) 0.0407 1.0000 Uani . .
C17 C 1.3426(4) 0.5573(2) 0.6140(4) 0.0583 1.0000 Uani . .
C18 C 1.3036(5) 0.6072(2) 0.6319(4) 0.0656 1.0000 Uani . .
C19 C 1.2128(5) 0.6056(3) 0.6225(4) 0.0694 1.0000 Uani . .
C20 C 1.1598(4) 0.5536(2) 0.5967(4) 0.0578 1.0000 Uani . .
C21 C 0.9436(4) 0.2244(3) 0.5055(4) 0.0603 1.0000 Uani . .
C101 C 1.1156(6) 0.3420(4) 0.6673(7) 0.0474 0.5000 Uani . .
C111 C 1.1342(6) 0.3136(5) 0.7548(8) 0.0566 0.5000 Uani . .
C121 C 1.1860(6) 0.3403(5) 0.8468(8) 0.0544 0.5000 Uani . .
C131 C 1.2163(7) 0.3953(4) 0.8453(11) 0.0418 0.5000 Uani . .
C141 C 1.1997(8) 0.4261(6) 0.7564(14) 0.0402 0.5000 Uani . .
F1 F 0.8864(5) 0.1804(2) 0.4867(4) 0.1403 1.0000 Uani . .
F2 F 0.9125(3) 0.26794(19) 0.5386(3) 0.0936 1.0000 Uani . .
F3 F 1.0249(4) 0.2086(2) 0.5821(3) 0.1027 1.0000 Uani . .
S1 S 0.96268(8) 0.24374(6) 0.39866(8) 0.0466 1.0000 Uani . .
O1 O 1.0401(3) 0.2819(3) 0.4386(3) 0.0931 1.0000 Uani . .
O2 O 0.9847(4) 0.1868(2) 0.3690(3) 0.0910 1.0000 Uani . .
O3 O 0.8740(3) 0.26573(17) 0.3277(3) 0.0603 1.0000 Uani . .
H21 H 1.3166 0.2892 0.4830 0.0401 1.0000 Uiso R .
H31 H 1.1916 0.3200 0.3185 0.0370 1.0000 Uiso R .
H51 H 1.1275 0.4899 0.3720 0.0374 1.0000 Uiso R .
H61 H 1.0000 0.5414 0.2500 0.0380 1.0000 Uiso RS .
H71 H 1.0000 0.3377 0.2500 0.0281 1.0000 Uiso RS .
H81 H 1.3849 0.3344 0.6618 0.0672 1.0000 Uiso R .
H82 H 1.3247 0.3813 0.6853 0.0670 1.0000 Uiso R .
H83 H 1.2974 0.3149 0.6783 0.0670 1.0000 Uiso R .
H161 H 1.3222 0.4710 0.5810 0.0530 1.0000 Uiso R .
H171 H 1.4034 0.5598 0.6161 0.0761 1.0000 Uiso R .
H181 H 1.3410 0.6422 0.6516 0.0752 1.0000 Uiso R .
H191 H 1.1847 0.6404 0.6333 0.0822 1.0000 Uiso R .
H201 H 1.0958 0.5525 0.5893 0.0691 1.0000 Uiso R .
H10 H 1.0456 0.3505 0.6018 0.0560 0.5000 Uiso R .
H11 H 1.0625 0.3090 0.7554 0.0648 0.5000 Uiso R .
H12 H 1.1693 0.3493 0.9050 0.0649 0.5000 Uiso R .
H13 H 1.2713 0.4275 0.9106 0.0507 0.5000 Uiso R .
H14 H 1.2538 0.4664 0.7591 0.0444 0.5000 Uiso R .
H101 H 1.0811 0.3230 0.6049 0.0560 0.5000 Uiso R .
H111 H 1.1125 0.2748 0.7534 0.0648 0.5000 Uiso R .
H121 H 1.1998 0.3213 0.9082 0.0649 0.5000 Uiso R .
H131 H 1.2518 0.4145 0.9072 0.0507 0.5000 Uiso R .
H141 H 1.2254 0.4642 0.7625 0.0444 0.5000 Uiso R .

loop_
_atom_site_aniso_label
_atom_site_aniso_U_11
_atom_site_aniso_U_22
_atom_site_aniso_U_33
_atom_site_aniso_U_23
_atom_site_aniso_U_13
_atom_site_aniso_U_12
P1 0.0257(4) 0.0558(7) 0.0285(4) -0.0059(5) 0.0106(3) 0.0023(5)
N1 0.0262(14) 0.0308(16) 0.0276(14) 0.0062(12) 0.0057(11) -0.0018(12)
N2 0.0239(13) 0.0277(15) 0.0258(14) 0.0010(11) 0.0091(11) -0.0024(11)
C1 0.0246(15) 0.0297(18) 0.0262(16) 0.0042(13) 0.0082(13) 0.0017(14)
C2 0.0294(18) 0.0296(19) 0.039(2) 0.0033(15) 0.0094(15) 0.0008(15)
C3 0.0280(17) 0.0305(19) 0.0347(18) -0.0020(14) 0.0128(14) -0.0005(14)
C4 0.0248(15) 0.0273(17) 0.0238(15) 0.0028(13) 0.0099(12) 0.0035(13)
C5 0.0388(19) 0.0232(17) 0.0286(17) -0.0031(14) 0.0090(14) -0.0038(15)
C6 0.044(3) 0.022(3) 0.035(3) 0.0000 0.012(2) 0.0000
C7 0.025(2) 0.019(2) 0.026(2) 0.0000 0.0081(17) 0.0000
C8 0.040(2) 0.061(3) 0.032(2) 0.0124(19) 0.0070(17) 0.009(2)
C9 0.037(2) 0.070(3) 0.0312(19) -0.0072(19) 0.0183(17) -0.015(2)
C10 0.0468(12) 0.0468(12) 0.0468(12) -0.0032(12) 0.0188(12) -0.0032(12)
C11 0.0583(18) 0.0583(18) 0.0583(18) 0.0083(18) 0.0303(18) 0.0083(18)
C12 0.0555(17) 0.0555(17) 0.0555(17) 0.0055(17) 0.0276(17) 0.0055(17)
C13 0.040(2) 0.040(2) 0.040(2) -0.010(2) 0.012(2) -0.010(2)
C14 0.038(2) 0.038(2) 0.038(2) -0.012(2) 0.010(2) -0.012(2)
C15 0.039(2) 0.039(2) 0.0299(18) -0.0027(15) 0.0127(16) 0.0049(17)
C16 0.044(2) 0.041(2) 0.039(2) -0.0021(17) 0.0213(18) -0.0008(18)
C17 0.073(3) 0.048(3) 0.054(3) -0.011(2) 0.029(3) -0.016(3)
C18 0.102(5) 0.046(3) 0.046(3) 0.001(2) 0.029(3) -0.004(3)
C19 0.099(5) 0.046(3) 0.056(3) -0.007(2) 0.026(3) 0.017(3)
C20 0.060(3) 0.062(3) 0.045(2) -0.004(2) 0.017(2) 0.023(3)
C21 0.081(4) 0.059(3) 0.050(3) -0.009(2) 0.037(3) -0.021(3)
C101 0.0468(12) 0.0468(12) 0.0468(12) -0.0032(12) 0.0188(12) -0.0032(12)
C111 0.0583(18) 0.0583(18) 0.0583(18) 0.0083(18) 0.0303(18) 0.0083(18)
C121 0.0555(17) 0.0555(17) 0.0555(17) 0.0055(17) 0.0276(17) 0.0055(17)
C131 0.040(2) 0.040(2) 0.040(2) -0.010(2) 0.012(2) -0.010(2)
C141 0.038(2) 0.038(2) 0.038(2) -0.012(2) 0.010(2) -0.012(2)
F1 0.221(6) 0.120(4) 0.105(3) -0.028(3) 0.094(4) -0.115(4)
F2 0.108(3) 0.107(3) 0.101(3) -0.037(2) 0.078(3) -0.012(2)
F3 0.152(4) 0.098(3) 0.0461(19) 0.0220(19) 0.033(2) 0.023(3)
S1 0.0416(6) 0.0617(7) 0.0388(5) 0.0112(5) 0.0198(4) 0.0034(5)
O1 0.076(3) 0.131(4) 0.068(3) 0.008(3) 0.028(2) -0.051(3)
O2 0.111(4) 0.097(4) 0.069(3) 0.002(2) 0.043(3) 0.052(3)
O3 0.056(2) 0.058(2) 0.057(2) 0.0039(17) 0.0164(17) 0.0120(17)

loop_
_atom_type_symbol
_atom_type_scat_dispersion_real
_atom_type_scat_dispersion_imag
_atom_type_scat_Cromer_Mann_a1
_atom_type_scat_Cromer_Mann_b1
_atom_type_scat_Cromer_Mann_a2
_atom_type_scat_Cromer_Mann_b2
_atom_type_scat_Cromer_Mann_a3
_atom_type_scat_Cromer_Mann_b3
_atom_type_scat_Cromer_Mann_a4
_atom_type_scat_Cromer_Mann_b4
_atom_type_scat_Cromer_Mann_c
_atom_type_scat_source
C 0.0033 0.0016 2.3100 20.8439 1.0200 10.2075 1.5886 0.5687 0.8650 51.6512 0.2156 'International Tables Vol C 4.2.6.8 and 6.1.1.4'
H 0.0000 0.0000 0.4930 10.5109 0.3229 26.1257 0.1402 3.1424 0.0408 57.7998 0.0030 'International Tables Vol C 4.2.6.8 and 6.1.1.4'
N 0.0061 0.0033 12.2126 0.0057 3.1322 9.8933 2.0125 28.9975 1.1663 0.5826 -11.5290 'International Tables Vol C 4.2.6.8 and 6.1.1.4'
F 0.0171 0.0103 3.5392 10.2825 2.6412 4.2944 1.5170 0.2615 1.0243 26.1476 0.2776 'International Tables Vol C 4.2.6.8 and 6.1.1.4'
P 0.1023 0.0942 6.4345 1.9067 4.1791 27.1570 1.7800 0.5260 1.4908 68.1645 1.1149 'International Tables Vol C 4.2.6.8 and 6.1.1.4'
S 0.1246 0.1234 6.9053 1.4679 5.2034 22.2151 1.4379 0.2536 1.5863 56.1720 0.8669 'International Tables Vol C 4.2.6.8 and 6.1.1.4'
O 0.0106 0.0060 3.0485 13.2771 2.2868 5.7011 1.5463 0.3239 0.8670 32.9089 0.2508 'International Tables Vol C 4.2.6.8 and 6.1.1.4'

loop_
_geom_angle_atom_site_label_1
_geom_angle_site_symmetry_1
_geom_angle_atom_site_label_2
_geom_angle_atom_site_label_3
_geom_angle_site_symmetry_3
_geom_angle
_geom_angle_publ_flag
C1 . P1 C9 . 102.78(18) yes
C1 . P1 C15 . 102.29(18) yes
C9 . P1 C15 . 103.3(2) yes
C1 . N1 C2 . 110.6(3) yes
C1 . N1 C8 . 126.1(3) yes
C2 . N1 C8 . 123.2(3) yes
C1 . N2 C3 . 110.9(3) yes
C1 . N2 C4 . 124.3(3) yes
C3 . N2 C4 . 124.8(3) yes
P1 . C1 N2 . 121.5(3) yes
P1 . C1 N1 . 133.3(3) yes
N2 . C1 N1 . 104.5(3) yes
N1 . C2 C3 . 107.5(3) yes
N1 . C2 H21 . 127.0 no
C3 . C2 H21 . 125.5 no
N2 . C3 C2 . 106.4(3) yes
N2 . C3 H31 . 126.9 no
C2 . C3 H31 . 126.7 no
N2 . C4 C5 . 119.6(3) yes
N2 . C4 C7 . 119.1(3) yes
C5 . C4 C7 . 121.4(3) yes
C4 . C5 C6 . 120.0(4) yes
C4 . C5 H51 . 119.8 no
C6 . C5 H51 . 120.2 no
C5 . C6 C5 6_755 119.0(5) yes
C5 . C6 H61 . 120.5 no
C5 6_755 C6 H61 . 120.5 no
C4 6_755 C7 C4 . 118.2(4) yes
C4 6_755 C7 H71 . 120.9 no
C4 . C7 H71 . 120.9 no
N1 . C8 H81 . 110.0 no
N1 . C8 H82 . 111.3 no
H81 . C8 H82 . 108.9 no
N1 . C8 H83 . 109.7 no
H81 . C8 H83 . 107.6 no
H82 . C8 H83 . 109.2 no
P1 . C9 C10 . 114.5(5) yes
P1 . C9 C14 . 120.8(5) yes
C10 . C9 C14 . 123.4(7) yes
P1 . C9 C101 . 117.3(4) yes
C14 . C9 C101 . 120.4(6) yes
P1 . C9 C141 . 129.8(6) yes
C10 . C9 C141 . 113.4(7) yes
C101 . C9 C141 . 112.6(7) yes
C9 . C10 C11 . 118.3(9) yes
C9 . C10 H10 . 121.3 no
C11 . C10 H10 . 120.4 no
C10 . C11 C12 . 119.2(10) yes
C10 . C11 H11 . 120.6 no
C12 . C11 H11 . 120.3 no
C11 . C12 C13 . 122.3(11) yes
C11 . C12 H12 . 117.9 no
C13 . C12 H12 . 119.9 no
C12 . C13 C14 . 117.3(13) yes
C14 . C13 C121 . 116.9(12) yes
C12 . C13 H13 . 120.6 no
C14 . C13 H13 . 122.1 no
C121 . C13 H13 . 117.9 no
C9 . C14 C13 . 119.2(10) yes
C9 . C14 H14 . 120.0 no
C13 . C14 H14 . 120.7 no
P1 . C15 C16 . 125.8(3) yes
P1 . C15 C20 . 115.4(4) yes
C16 . C15 C20 . 118.8(4) yes
C15 . C16 C17 . 120.0(5) yes
C15 . C16 H161 . 119.2 no
C17 . C16 H161 . 120.7 no
C16 . C17 C18 . 121.6(6) yes
C16 . C17 H171 . 120.3 no
C18 . C17 H171 . 118.1 no
C17 . C18 C19 . 119.2(6) yes
C17 . C18 H181 . 119.6 no
C19 . C18 H181 . 121.2 no
C18 . C19 C20 . 120.7(5) yes
C18 . C19 H191 . 119.6 no
C20 . C19 H191 . 119.7 no
C19 . C20 C15 . 119.7(5) yes
C19 . C20 H201 . 120.9 no
C15 . C20 H201 . 119.4 no
F1 . C21 F2 . 110.0(5) yes
F1 . C21 F3 . 106.3(6) yes
F2 . C21 F3 . 105.0(5) yes
F1 . C21 S1 . 111.6(4) yes
F2 . C21 S1 . 112.4(4) yes
F3 . C21 S1 . 111.0(4) yes
C9 . C101 C111 . 121.1(9) yes
C9 . C101 H101 . 118.6 no
C111 . C101 H101 . 120.3 no
C101 . C111 C121 . 121.2(11) yes
C101 . C111 H111 . 120.0 no
C121 . C111 H111 . 118.8 no
C111 . C121 C13 . 118.3(10) yes
C111 . C121 C131 . 116.8(11) yes
C111 . C121 H121 . 122.4 no
C13 . C121 H121 . 119.3 no
C131 . C121 H121 . 120.8 no
C121 . C131 C141 . 123.9(14) yes
C121 . C131 H131 . 118.5 no
C141 . C131 H131 . 117.7 no
C131 . C141 C9 . 124.3(12) yes
C131 . C141 H14 . 119.8 no
C9 . C141 H14 . 113.1 no
C131 . C141 H141 . 118.2 no
C9 . C141 H141 . 117.5 no
C21 . S1 O1 . 103.2(3) yes
C21 . S1 O2 . 101.5(3) yes
O1 . S1 O2 . 114.3(4) yes
C21 . S1 O3 . 105.1(3) yes
O1 . S1 O3 . 118.3(3) yes
O2 . S1 O3 . 112.0(3) yes

loop_
_geom_bond_atom_site_label_1
_geom_bond_atom_site_label_2
_geom_bond_distance
_geom_bond_publ_flag
P1 C1 1.833(4) yes
P1 C9 1.806(4) yes
P1 C15 1.825(5) yes
N1 C1 1.360(5) yes
N1 C2 1.362(5) yes
N1 C8 1.479(5) yes
N2 C1 1.368(4) yes
N2 C3 1.365(5) yes
N2 C4 1.429(4) yes
C2 C3 1.363(5) yes
C2 H21 0.944 no
C3 H31 0.939 no
C4 C5 1.377(5) yes
C4 C7 1.387(4) yes
C5 C6 1.395(5) yes
C5 H51 0.939 no
C6 H61 0.932 no
C7 H71 0.942 no
C8 H81 0.964 no
C8 H82 0.962 no
C8 H83 0.967 no
C9 C10 1.287(11) yes
C9 C14 1.47(2) yes
C9 C101 1.567(11) yes
C9 C141 1.29(2) yes
C10 C11 1.421(14) yes
C10 H10 0.950 no
C11 C12 1.387(16) yes
C11 H11 0.950 no
C12 C13 1.420(15) yes
C12 H12 0.950 no
C13 C14 1.339(19) yes
C13 H13 0.950 no
C14 H14 0.950 no
C15 C16 1.397(6) yes
C15 C20 1.393(6) yes
C16 C17 1.373(7) yes
C16 H161 0.951 no
C17 C18 1.377(8) yes
C17 H171 0.938 no
C18 C19 1.364(10) yes
C18 H181 0.960 no
C19 C20 1.406(9) yes
C19 H191 0.958 no
C20 H201 0.958 no
C21 F1 1.296(6) yes
C21 F2 1.301(7) yes
C21 F3 1.330(7) yes
C21 S1 1.801(5) yes
C101 C111 1.371(14) yes
C101 H101 0.950 no
C111 C121 1.389(16) yes
C111 H111 0.950 no
C121 C131 1.352(15) yes
C121 H121 0.950 no
C131 C141 1.421(19) yes
C131 H131 0.950 no
C141 H14 1.242 no
C141 H141 0.950 no
S1 O1 1.396(4) yes
S1 O2 1.468(4) yes
S1 O3 1.415(4) yes

loop_
_geom_hbond_atom_site_label_D
_geom_hbond_atom_site_label_H
_geom_hbond_atom_site_label_A
_geom_hbond_site_symmetry_A
_geom_hbond_angle_DHA
_geom_hbond_distance_DH
_geom_hbond_distance_HA
_geom_hbond_distance_DA
_geom_hbond_publ_flag
C2 H21 O1 4_756 165 0.94 2.60 3.517(11) yes
C3 H31 O3 6_755 161 0.94 2.32 3.222(11) yes
C8 H81 O2 4_756 161 0.96 2.33 3.254(11) yes
C19 H191 O3 2_766 175 0.96 2.51 3.462(11) yes
C111 H11 C11 6_756 158 1.13 2.59 3.661(11) yes
C101 H101 O1 . 161 0.95 2.46 3.373(11) yes
